data_7708878
loop_
_publ_author_name
'Zhang, Han'
'Liu, Chunmei'
'Yin, Guojie'
'Du, Chenxia'
'Zhang, Bin'

_publ_section_title
;
 Efficiently luminescent heteroleptic neutral platinum(II) complexes based
 on N^O and N^P benzimidazole ligands.
;
_journal_name_full 'Dalton transactions (Cambridge, England : 2003)'
_journal_paper_doi 10.1039/d1dt02720d
_journal_year 2021
_chemical_formula_moiety 'C39 H28 N3 O2 P Pt S, C H Cl3, C H4 O'
_chemical_formula_sum 'C41 H33 Cl3 N3 O3 P Pt S'
_chemical_formula_weight 980.17
_space_group_crystal_system monoclinic
_space_group_IT_number 14
_space_group_name_Hall '-P 2yn'
_space_group_name_H-M_alt 'P 1 21/n 1'
_atom_sites_solution_hydrogens geom
_audit_creation_date 2021-06-25
_audit_creation_method
;
Olex2 1.2
(compiled 2018.05.29 svn.r3508 for OlexSys, GUI svn.r5506)
;
_audit_update_record
;
2021-08-03 deposited with the CCDC.	2021-11-03 downloaded from the CCDC.
;
_cell_angle_alpha 90
_cell_angle_beta 100.1698(4)
_cell_angle_gamma 90
_cell_formula_units_Z 4
_cell_length_a 14.02219(7)
_cell_length_b 13.13260(6)
_cell_length_c 21.37276(10)
_cell_measurement_reflns_used 16967
_cell_measurement_temperature 150.00(10)
_cell_measurement_theta_max 72.9800
_cell_measurement_theta_min 3.1530
_cell_volume 3873.91(3)
_computing_cell_refinement 'CrysAlisPro 1.171.39.27b (Rigaku OD, 2015)'
_computing_data_collection 'CrysAlisPro 1.171.39.27b (Rigaku OD, 2015)'
_computing_data_reduction 'CrysAlisPro 1.171.39.27b (Rigaku OD, 2015)'
_computing_molecular_graphics 'Olex2 (Dolomanov et al., 2009)'
_computing_publication_material 'Olex2 (Dolomanov et al., 2009)'
_computing_structure_refinement 'ShelXL (Sheldrick, 2015)'
_diffrn_ambient_environment N~2~
_diffrn_ambient_temperature 150.00(10)
_diffrn_detector 'CCD plate'
_diffrn_measured_fraction_theta_full 0.997
_diffrn_measured_fraction_theta_max 0.997
_diffrn_measurement_details
;
List of Runs (angles in degrees, time in seconds):

  # Type    Start    End  Width  t~exp~   \w     \q     \k     \f   Frames
#--------------------------------------------------------------------------
  1  \w    -19.00  14.00   0.50    0.50    --    0.00  57.00 -30.00   66
  2  \w     24.00  49.00   0.50    0.50    --    0.00  57.00  90.00   50
  3  \w    -28.00  89.00   0.50    0.50    --    0.00  57.00-180.00  234
  4  \w     36.00  65.00   0.50    0.50    --    0.00  57.00 -30.00   58
  5  \w      8.00  83.00   0.50    0.50    --   97.60 -30.00 120.00  150
  6  \w     44.00 135.00   0.50    0.50    --   97.60 -82.00 -60.00  182
  7  \w     78.00 104.00   0.50    0.50    --   97.60 -61.00 120.00   52
  8  \w     14.00  40.00   0.50    0.50    --   97.60 -82.00  30.00   52
  9  \w    103.00 187.00   0.50    0.50    --   97.60  30.00 -30.00  168
 10  \w     73.00 133.00   0.50    0.50    --   97.60 -82.00   0.00  120
 11  \w     90.00 135.00   0.50    0.50    --   97.60 -82.00  30.00   90
 12  \w      9.00 126.00   0.50    0.50    --   97.60 -61.00-150.00  234
 13  \w     75.00 100.00   0.50    0.50    --   97.60 -61.00   0.00   50
 14  \w     34.00  60.00   0.50    0.50    --   97.60 -61.00 120.00   52
 15  \w      9.00 110.00   0.50    0.50    --   97.60 -45.00-150.00  202
;
_diffrn_measurement_device 'four-circle diffractometer'
_diffrn_measurement_device_type 'XtaLAB AFC12 (RINC): Kappa single'
_diffrn_measurement_method '\w scans'
_diffrn_orient_matrix_type 'CrysAlisPro convention (1999,Acta A55,543-557)'
_diffrn_orient_matrix_UB_11 -0.0220432000
_diffrn_orient_matrix_UB_12 0.0743400000
_diffrn_orient_matrix_UB_13 0.0513481000
_diffrn_orient_matrix_UB_21 0.0109788000
_diffrn_orient_matrix_UB_22 0.0905490000
_diffrn_orient_matrix_UB_23 -0.0440261000
_diffrn_orient_matrix_UB_31 -0.1088579000
_diffrn_orient_matrix_UB_32 -0.0059285000
_diffrn_orient_matrix_UB_33 -0.0280878000
_diffrn_radiation_monochromator graphite
_diffrn_radiation_probe x-ray
_diffrn_radiation_type CuK\a
_diffrn_radiation_wavelength 1.54184
_diffrn_reflns_av_R_equivalents 0.0275
_diffrn_reflns_av_unetI/netI 0.0247
_diffrn_reflns_Laue_measured_fraction_full 0.997
_diffrn_reflns_Laue_measured_fraction_max 0.997
_diffrn_reflns_limit_h_max 13
_diffrn_reflns_limit_h_min -16
_diffrn_reflns_limit_k_max 14
_diffrn_reflns_limit_k_min -15
_diffrn_reflns_limit_l_max 21
_diffrn_reflns_limit_l_min -25
_diffrn_reflns_number 21243
_diffrn_reflns_point_group_measured_fraction_full 0.997
_diffrn_reflns_point_group_measured_fraction_max 0.997
_diffrn_reflns_theta_full 67.074
_diffrn_reflns_theta_max 67.074
_diffrn_reflns_theta_min 3.506
_diffrn_source 'fine-focus sealed X-ray tube'
_diffrn_source_type 'Enhance (Cu) X-ray Source'
_exptl_absorpt_coefficient_mu 9.924
_exptl_absorpt_correction_T_max 1.00000
_exptl_absorpt_correction_T_min 0.65247
_exptl_absorpt_correction_type multi-scan
_exptl_absorpt_process_details
;
CrysAlisPro 1.171.39.27b (Rigaku Oxford Diffraction, 2015)
Empirical absorption correction using spherical harmonics,
 implemented in SCALE3 ABSPACK scaling algorithm.
;
_exptl_crystal_colour yellow
_exptl_crystal_density_diffrn 1.681
_exptl_crystal_description prism
_exptl_crystal_F_000 1936
_exptl_crystal_size_max 0.16
_exptl_crystal_size_mid 0.14
_exptl_crystal_size_min 0.12
_refine_diff_density_max 2.232
_refine_diff_density_min -1.252
_refine_diff_density_rms 0.092
_refine_ls_extinction_method none
_refine_ls_goodness_of_fit_ref 1.048
_refine_ls_hydrogen_treatment constr
_refine_ls_matrix_type full
_refine_ls_number_parameters 481
_refine_ls_number_reflns 6897
_refine_ls_number_restraints 0
_refine_ls_restrained_S_all 1.048
_refine_ls_R_factor_all 0.0288
_refine_ls_R_factor_gt 0.0279
_refine_ls_shift/su_max 0.002
_refine_ls_shift/su_mean 0.000
_refine_ls_structure_factor_coef Fsqd
_refine_ls_weighting_details 'w=1/[\s^2^(Fo^2^)+(0.0366P)^2^+6.8945P] where P=(Fo^2^+2Fc^2^)/3'
_refine_ls_weighting_scheme calc
_refine_ls_wR_factor_gt 0.0719
_refine_ls_wR_factor_ref 0.0725
_reflns_Friedel_coverage 0.000
_reflns_number_gt 6659
_reflns_number_total 6897
_reflns_threshold_expression 'I > 2\s(I)'
_cod_data_source_file d1dt02720d2.cif
_cod_data_source_block btooch3
_cod_database_code 7708878
_shelx_shelxl_version_number 2014/7
_chemical_oxdiff_formula 'C H O N P Cu'
_chemical_oxdiff_usercomment 'C H O'
_shelx_space_group_comment
;
The symmetry employed for this shelxl refinement is uniquely defined
by the following loop, which should always be used as a source of
symmetry information in preference to the above space-group names.
They are only intended as comments.
;
_shelx_estimated_absorpt_t_max 0.382
_shelx_estimated_absorpt_t_min 0.300
_reflns_odcompleteness_completeness 99.59
_reflns_odcompleteness_iscentric 1
_reflns_odcompleteness_theta 66.97
_olex2_refinement_description
;
1. Fixed Uiso
 At 1.2 times of:
  All C(H) groups
 At 1.5 times of:
  All C(H,H,H) groups, All O(H) groups
2.a Ternary CH refined with riding coordinates:
 C41(H41)
2.b Aromatic/amide H refined with riding coordinates:
 C2(H2), C3(H3), C4(H4), C5(H5), C9(H9), C10(H10), C11(H11), C12(H12),
 C15(H15), C16(H16), C17(H17), C18(H18), C22(H22), C23(H23), C24(H24), C29(H29),
  C30(H30), C31(H31), C32(H32), C33(H33), C35(H35), C36(H36), C37(H37),
 C38(H38), C39(H39)
2.c Idealised Me refined as rotating group:
 C27(H27A,H27B,H27C), C40(H40A,H40B,H40C)
2.d Idealised tetrahedral OH refined as rotating group:
 O3(H3A)
;
_olex2_submission_special_instructions 'No special instructions were received'
_oxdiff_exptl_absorpt_empirical_details
;
Empirical correction (ABSPACK) includes:
- Absorption correction using spherical harmonics
- Frame scaling
;
_oxdiff_exptl_absorpt_empirical_full_max 1.591
_oxdiff_exptl_absorpt_empirical_full_min 0.723

loop_
_space_group_symop_operation_xyz
'x, y, z'
'-x+1/2, y+1/2, -z+1/2'
'-x, -y, -z'
'x-1/2, -y-1/2, z-1/2'

loop_
_atom_site_label
_atom_site_type_symbol
_atom_site_fract_x
_atom_site_fract_y
_atom_site_fract_z
_atom_site_U_iso_or_equiv
_atom_site_adp_type
_atom_site_occupancy
_atom_site_site_symmetry_order
_atom_site_calc_flag
_atom_site_refinement_flags_posn
_atom_site_refinement_flags_adp
_atom_site_refinement_flags_occupancy
_atom_site_disorder_assembly
_atom_site_disorder_group
Pt1 Pt 0.23383(2) 0.45892(2) 0.53670(2) 0.02651(6) Uani 1 1 d . . . . .
S1 S -0.03336(7) 0.43967(9) 0.38918(5) 0.0463(2) Uani 1 1 d . . . . .
P1 P 0.35554(6) 0.65099(6) 0.59895(4) 0.02527(17) Uani 1 1 d . . . . .
O1 O 0.30662(16) 0.60462(18) 0.53536(11) 0.0324(5) Uani 1 1 d . . . . .
O2 O 0.56490(19) 0.2483(2) 0.75084(13) 0.0440(6) Uani 1 1 d . . . . .
N1 N 0.1277(2) 0.4874(2) 0.46121(13) 0.0320(6) Uani 1 1 d . . . . .
N2 N 0.3361(2) 0.4180(2) 0.60970(13) 0.0275(6) Uani 1 1 d . . . . .
N3 N 0.41299(19) 0.3967(2) 0.71175(13) 0.0284(6) Uani 1 1 d . . . . .
C1 C 0.1544(3) 0.3370(3) 0.54266(17) 0.0355(8) Uani 1 1 d . . . . .
C2 C 0.1682(3) 0.2590(3) 0.58725(19) 0.0424(9) Uani 1 1 d . . . . .
H2 H 0.2257 0.2564 0.6166 0.051 Uiso 1 1 calc R . . . .
C3 C 0.0982(4) 0.1847(3) 0.5891(2) 0.0540(11) Uani 1 1 d . . . . .
H3 H 0.1092 0.1336 0.6197 0.065 Uiso 1 1 calc R . . . .
C4 C 0.0111(3) 0.1859(4) 0.5454(2) 0.0571(12) Uani 1 1 d . . . . .
H4 H -0.0356 0.1361 0.5468 0.068 Uiso 1 1 calc R . . . .
C5 C -0.0043(3) 0.2613(3) 0.5006(2) 0.0490(10) Uani 1 1 d . . . . .
H5 H -0.0618 0.2625 0.4713 0.059 Uiso 1 1 calc R . . . .
C6 C 0.0652(3) 0.3358(3) 0.49859(17) 0.0368(8) Uani 1 1 d . . . . .
C7 C 0.0568(2) 0.4185(3) 0.45366(16) 0.0335(7) Uani 1 1 d . . . . .
C8 C 0.1147(3) 0.5600(3) 0.41319(17) 0.0351(8) Uani 1 1 d . . . . .
C9 C 0.1766(3) 0.6402(3) 0.40530(19) 0.0409(8) Uani 1 1 d . . . . .
H9 H 0.2335 0.6506 0.4342 0.049 Uiso 1 1 calc R . . . .
C10 C 0.1515(3) 0.7035(3) 0.3538(2) 0.0523(10) Uani 1 1 d . . . . .
H10 H 0.1925 0.7568 0.3476 0.063 Uiso 1 1 calc R . . . .
C11 C 0.0657(4) 0.6891(4) 0.3107(2) 0.0630(13) Uani 1 1 d . . . . .
H11 H 0.0505 0.7334 0.2764 0.076 Uiso 1 1 calc R . . . .
C12 C 0.0032(3) 0.6111(4) 0.3174(2) 0.0587(12) Uani 1 1 d . . . . .
H12 H -0.0541 0.6023 0.2886 0.070 Uiso 1 1 calc R . . . .
C13 C 0.0286(3) 0.5452(3) 0.3691(2) 0.0462(10) Uani 1 1 d . . . . .
C14 C 0.2896(2) 0.6285(2) 0.66336(15) 0.0271(6) Uani 1 1 d . . . . .
C15 C 0.2393(3) 0.7079(3) 0.68599(17) 0.0337(7) Uani 1 1 d . . . . .
H15 H 0.2388 0.7719 0.6673 0.040 Uiso 1 1 calc R . . . .
C16 C 0.1899(3) 0.6927(3) 0.73603(18) 0.0397(8) Uani 1 1 d . . . . .
H16 H 0.1547 0.7458 0.7497 0.048 Uiso 1 1 calc R . . . .
C17 C 0.1929(3) 0.5991(3) 0.76537(18) 0.0401(8) Uani 1 1 d . . . . .
H17 H 0.1610 0.5894 0.7995 0.048 Uiso 1 1 calc R . . . .
C18 C 0.2434(3) 0.5195(3) 0.74406(17) 0.0333(7) Uani 1 1 d . . . . .
H18 H 0.2457 0.4567 0.7644 0.040 Uiso 1 1 calc R . . . .
C19 C 0.2907(2) 0.5322(2) 0.69241(16) 0.0274(7) Uani 1 1 d . . . . .
C20 C 0.3455(2) 0.4468(2) 0.67166(16) 0.0260(7) Uani 1 1 d . . . . .
C21 C 0.4063(2) 0.3441(2) 0.60957(17) 0.0298(7) Uani 1 1 d . . . . .
C22 C 0.4321(3) 0.2873(3) 0.55920(19) 0.0375(8) Uani 1 1 d . . . . .
H22 H 0.4002 0.2952 0.5175 0.045 Uiso 1 1 calc R . . . .
C23 C 0.5072(3) 0.2193(3) 0.5752(2) 0.0435(9) Uani 1 1 d . . . . .
H23 H 0.5280 0.1820 0.5431 0.052 Uiso 1 1 calc R . . . .
C24 C 0.5535(3) 0.2043(3) 0.6382(2) 0.0433(9) Uani 1 1 d . . . . .
H24 H 0.6032 0.1567 0.6468 0.052 Uiso 1 1 calc R . . . .
C25 C 0.5269(3) 0.2586(3) 0.68795(19) 0.0356(8) Uani 1 1 d . . . . .
C26 C 0.4527(2) 0.3316(2) 0.67240(17) 0.0299(7) Uani 1 1 d . . . . .
C27 C 0.6265(3) 0.1619(3) 0.7678(2) 0.0590(12) Uani 1 1 d . . . . .
H27A H 0.6839 0.1688 0.7493 0.088 Uiso 1 1 calc GR . . . .
H27B H 0.5927 0.1010 0.7521 0.088 Uiso 1 1 calc GR . . . .
H27C H 0.6443 0.1582 0.8132 0.088 Uiso 1 1 calc GR . . . .
C28 C 0.4766(2) 0.6062(2) 0.62446(15) 0.0263(6) Uani 1 1 d . . . . .
C29 C 0.5203(2) 0.6015(2) 0.68845(16) 0.0299(7) Uani 1 1 d . . . . .
H29 H 0.4865 0.6231 0.7198 0.036 Uiso 1 1 calc R . . . .
C30 C 0.6134(3) 0.5650(3) 0.70517(18) 0.0359(8) Uani 1 1 d . . . . .
H30 H 0.6426 0.5629 0.7477 0.043 Uiso 1 1 calc R . . . .
C31 C 0.6635(3) 0.5315(3) 0.6589(2) 0.0417(9) Uani 1 1 d . . . . .
H31 H 0.7258 0.5055 0.6706 0.050 Uiso 1 1 calc R . . . .
C32 C 0.6215(3) 0.5364(3) 0.5955(2) 0.0437(9) Uani 1 1 d . . . . .
H32 H 0.6558 0.5152 0.5644 0.052 Uiso 1 1 calc R . . . .
C33 C 0.5276(3) 0.5733(3) 0.57835(17) 0.0355(8) Uani 1 1 d . . . . .
H33 H 0.4989 0.5759 0.5357 0.043 Uiso 1 1 calc R . . . .
C34 C 0.3603(2) 0.7867(2) 0.58862(16) 0.0308(7) Uani 1 1 d . . . . .
C35 C 0.4385(3) 0.8438(3) 0.61692(19) 0.0422(9) Uani 1 1 d . . . . .
H35 H 0.4922 0.8121 0.6407 0.051 Uiso 1 1 calc R . . . .
C36 C 0.4369(4) 0.9489(3) 0.6098(2) 0.0567(12) Uani 1 1 d . . . . .
H36 H 0.4900 0.9875 0.6285 0.068 Uiso 1 1 calc R . . . .
C37 C 0.3567(4) 0.9962(3) 0.5752(2) 0.0548(11) Uani 1 1 d . . . . .
H37 H 0.3556 1.0667 0.5713 0.066 Uiso 1 1 calc R . . . .
C38 C 0.2790(3) 0.9402(3) 0.5467(2) 0.0495(10) Uani 1 1 d . . . . .
H38 H 0.2253 0.9726 0.5234 0.059 Uiso 1 1 calc R . . . .
C39 C 0.2802(3) 0.8351(3) 0.55239(19) 0.0425(9) Uani 1 1 d . . . . .
H39 H 0.2279 0.7968 0.5322 0.051 Uiso 1 1 calc R . . . .
Cl1 Cl 0.73565(13) 0.30950(13) 0.91661(7) 0.0912(5) Uani 1 1 d . . . . .
Cl2 Cl 0.74977(12) 0.52148(12) 0.88510(7) 0.0793(4) Uani 1 1 d . . . . .
Cl3 Cl 0.79647(9) 0.37004(12) 0.79850(7) 0.0730(3) Uani 1 1 d . . . . .
C41 C 0.7227(3) 0.3987(4) 0.8546(2) 0.0552(11) Uani 1 1 d . . . . .
H41 H 0.6550 0.3980 0.8329 0.066 Uiso 1 1 calc R . . . .
O3 O 0.5052(2) 0.4717(2) 0.82830(14) 0.0491(7) Uani 1 1 d . . . . .
H3A H 0.4789 0.4531 0.7928 0.074 Uiso 1 1 calc GR . . . .
C40 C 0.4737(4) 0.4109(4) 0.8742(2) 0.0619(12) Uani 1 1 d . . . . .
H40A H 0.4802 0.3405 0.8638 0.093 Uiso 1 1 calc GR . . . .
H40B H 0.4069 0.4257 0.8753 0.093 Uiso 1 1 calc GR . . . .
H40C H 0.5122 0.4249 0.9151 0.093 Uiso 1 1 calc GR . . . .

loop_
_atom_site_aniso_label
_atom_site_aniso_U_11
_atom_site_aniso_U_22
_atom_site_aniso_U_33
_atom_site_aniso_U_23
_atom_site_aniso_U_13
_atom_site_aniso_U_12
Pt1 0.02511(9) 0.02309(9) 0.03093(9) -0.00606(5) 0.00383(6) -0.00517(5)
S1 0.0299(5) 0.0578(6) 0.0473(5) -0.0106(5) -0.0035(4) -0.0027(4)
P1 0.0252(4) 0.0211(4) 0.0285(4) -0.0015(3) 0.0019(3) -0.0041(3)
O1 0.0301(12) 0.0294(12) 0.0366(12) -0.0114(10) 0.0027(10) -0.0111(10)
O2 0.0381(14) 0.0349(14) 0.0563(16) 0.0069(12) 0.0011(12) 0.0115(11)
N1 0.0302(15) 0.0322(15) 0.0331(15) -0.0098(12) 0.0039(12) -0.0012(12)
N2 0.0309(15) 0.0165(13) 0.0358(14) -0.0025(11) 0.0079(11) -0.0016(11)
N3 0.0281(14) 0.0197(13) 0.0379(15) 0.0015(11) 0.0072(11) -0.0016(11)
C1 0.0362(19) 0.0348(19) 0.0364(18) -0.0126(15) 0.0092(15) -0.0038(15)
C2 0.046(2) 0.035(2) 0.046(2) -0.0030(17) 0.0070(17) -0.0110(17)
C3 0.068(3) 0.037(2) 0.060(3) 0.0005(19) 0.020(2) -0.015(2)
C4 0.050(3) 0.048(3) 0.075(3) -0.013(2) 0.019(2) -0.028(2)
C5 0.039(2) 0.052(3) 0.058(2) -0.018(2) 0.0126(18) -0.0208(19)
C6 0.0331(19) 0.039(2) 0.0396(19) -0.0130(16) 0.0093(15) -0.0074(15)
C7 0.0277(17) 0.0391(19) 0.0340(17) -0.0139(15) 0.0059(14) -0.0006(14)
C8 0.0343(19) 0.0372(19) 0.0328(18) -0.0021(15) 0.0035(14) 0.0103(15)
C9 0.041(2) 0.036(2) 0.045(2) -0.0012(16) 0.0064(16) 0.0030(16)
C10 0.057(3) 0.044(2) 0.054(2) 0.010(2) 0.005(2) 0.004(2)
C11 0.067(3) 0.058(3) 0.059(3) 0.015(2) 0.000(2) 0.010(2)
C12 0.048(3) 0.072(3) 0.048(2) 0.005(2) -0.0124(19) 0.016(2)
C13 0.036(2) 0.053(3) 0.046(2) -0.0086(18) -0.0015(17) 0.0075(17)
C14 0.0245(16) 0.0236(16) 0.0323(16) -0.0035(13) 0.0031(12) -0.0018(12)
C15 0.0347(19) 0.0236(16) 0.0426(19) -0.0019(14) 0.0062(15) 0.0018(14)
C16 0.043(2) 0.0343(19) 0.045(2) -0.0062(16) 0.0144(16) 0.0085(16)
C17 0.044(2) 0.042(2) 0.0380(19) -0.0027(16) 0.0162(16) 0.0030(17)
C18 0.0332(18) 0.0296(17) 0.0375(18) 0.0045(15) 0.0072(14) 0.0004(14)
C19 0.0244(16) 0.0255(16) 0.0313(17) -0.0027(13) 0.0023(13) -0.0011(12)
C20 0.0247(16) 0.0195(15) 0.0336(17) 0.0010(12) 0.0046(13) -0.0044(12)
C21 0.0296(17) 0.0179(15) 0.0436(19) -0.0025(13) 0.0116(14) -0.0041(12)
C22 0.038(2) 0.0300(18) 0.046(2) -0.0060(15) 0.0126(16) -0.0050(15)
C23 0.044(2) 0.0277(18) 0.063(3) -0.0103(17) 0.0219(19) -0.0017(16)
C24 0.036(2) 0.0245(18) 0.072(3) -0.0027(17) 0.0175(19) 0.0040(15)
C25 0.0294(18) 0.0245(17) 0.053(2) 0.0018(15) 0.0083(16) -0.0023(14)
C26 0.0266(17) 0.0201(15) 0.0449(19) 0.0004(14) 0.0112(14) -0.0032(12)
C27 0.054(3) 0.045(2) 0.076(3) 0.011(2) 0.003(2) 0.021(2)
C28 0.0248(16) 0.0197(15) 0.0334(16) -0.0015(12) 0.0020(13) -0.0057(12)
C29 0.0300(17) 0.0271(16) 0.0322(16) -0.0038(13) 0.0040(13) -0.0070(13)
C30 0.0312(19) 0.0354(18) 0.0382(19) 0.0028(15) -0.0020(15) -0.0056(15)
C31 0.0273(19) 0.039(2) 0.057(2) 0.0028(17) 0.0025(17) -0.0003(15)
C32 0.033(2) 0.050(2) 0.050(2) -0.0070(18) 0.0123(17) 0.0009(16)
C33 0.0347(19) 0.0381(19) 0.0336(18) -0.0034(15) 0.0058(14) -0.0044(15)
C34 0.0340(18) 0.0239(16) 0.0347(17) 0.0029(13) 0.0062(14) -0.0023(13)
C35 0.046(2) 0.0268(18) 0.050(2) 0.0013(16) -0.0001(17) -0.0059(16)
C36 0.066(3) 0.029(2) 0.071(3) 0.0004(19) 0.001(2) -0.0143(19)
C37 0.077(3) 0.027(2) 0.062(3) 0.0085(19) 0.019(2) 0.001(2)
C38 0.054(3) 0.037(2) 0.058(3) 0.0148(19) 0.010(2) 0.0069(19)
C39 0.040(2) 0.0311(19) 0.054(2) 0.0092(17) 0.0025(17) -0.0011(16)
Cl1 0.1022(11) 0.0877(10) 0.0759(9) 0.0441(8) -0.0057(8) -0.0094(8)
Cl2 0.0973(11) 0.0749(8) 0.0633(8) 0.0015(6) 0.0076(7) -0.0330(8)
Cl3 0.0499(6) 0.0935(10) 0.0754(8) 0.0101(7) 0.0107(6) 0.0067(6)
C41 0.049(3) 0.059(3) 0.055(3) 0.014(2) 0.0014(19) -0.007(2)
O3 0.0548(18) 0.0462(16) 0.0426(15) 0.0012(13) -0.0013(13) -0.0110(13)
C40 0.079(3) 0.060(3) 0.048(2) 0.004(2) 0.013(2) -0.005(3)

loop_
_atom_type_symbol
_atom_type_description
_atom_type_scat_dispersion_real
_atom_type_scat_dispersion_imag
_atom_type_scat_source
C C 0.0181 0.0091 'International Tables Vol C Tables 4.2.6.8 and 6.1.1.4'
H H 0.0000 0.0000 'International Tables Vol C Tables 4.2.6.8 and 6.1.1.4'
Cl Cl 0.3639 0.7018 'International Tables Vol C Tables 4.2.6.8 and 6.1.1.4'
N N 0.0311 0.0180 'International Tables Vol C Tables 4.2.6.8 and 6.1.1.4'
O O 0.0492 0.0322 'International Tables Vol C Tables 4.2.6.8 and 6.1.1.4'
P P 0.2955 0.4335 'International Tables Vol C Tables 4.2.6.8 and 6.1.1.4'
Pt Pt -4.5932 6.9264 'International Tables Vol C Tables 4.2.6.8 and 6.1.1.4'
S S 0.3331 0.5567 'International Tables Vol C Tables 4.2.6.8 and 6.1.1.4'

loop_
_geom_angle_atom_site_label_1
_geom_angle_atom_site_label_2
_geom_angle_atom_site_label_3
_geom_angle
_geom_angle_site_symmetry_1
_geom_angle_site_symmetry_3
_geom_angle_publ_flag
N1 Pt1 O1 96.17(11) . . ?
N2 Pt1 O1 88.47(10) . . ?
N2 Pt1 N1 175.01(11) . . ?
C1 Pt1 O1 172.25(12) . . ?
C1 Pt1 N1 81.79(14) . . ?
C1 Pt1 N2 93.84(13) . . ?
C7 S1 C13 89.91(19) . . ?
O1 P1 C14 113.53(14) . . ?
O1 P1 C28 113.03(14) . . ?
O1 P1 C34 107.75(15) . . ?
C28 P1 C14 107.37(15) . . ?
C28 P1 C34 108.01(15) . . ?
C34 P1 C14 106.86(15) . . ?
P1 O1 Pt1 118.38(14) . . ?
C25 O2 C27 116.2(3) . . ?
C7 N1 Pt1 113.4(2) . . ?
C7 N1 C8 112.2(3) . . ?
C8 N1 Pt1 134.2(2) . . ?
C20 N2 Pt1 128.2(2) . . ?
C20 N2 C21 104.5(3) . . ?
C21 N2 Pt1 126.9(2) . . ?
C20 N3 C26 103.3(3) . . ?
C2 C1 Pt1 129.2(3) . . ?
C2 C1 C6 116.4(3) . . ?
C6 C1 Pt1 114.0(3) . . ?
C1 C2 H2 119.2 . . ?
C1 C2 C3 121.6(4) . . ?
C3 C2 H2 119.2 . . ?
C2 C3 H3 119.7 . . ?
C2 C3 C4 120.7(4) . . ?
C4 C3 H3 119.7 . . ?
C3 C4 H4 120.4 . . ?
C5 C4 C3 119.2(4) . . ?
C5 C4 H4 120.4 . . ?
C4 C5 H5 119.8 . . ?
C4 C5 C6 120.5(4) . . ?
C6 C5 H5 119.8 . . ?
C1 C6 C7 113.0(3) . . ?
C5 C6 C1 121.7(4) . . ?
C5 C6 C7 125.3(4) . . ?
N1 C7 S1 114.4(3) . . ?
N1 C7 C6 117.4(3) . . ?
C6 C7 S1 128.2(3) . . ?
N1 C8 C9 127.2(3) . . ?
N1 C8 C13 112.6(4) . . ?
C9 C8 C13 120.2(4) . . ?
C8 C9 H9 120.8 . . ?
C10 C9 C8 118.5(4) . . ?
C10 C9 H9 120.8 . . ?
C9 C10 H10 119.5 . . ?
C9 C10 C11 121.1(4) . . ?
C11 C10 H10 119.5 . . ?
C10 C11 H11 119.2 . . ?
C12 C11 C10 121.7(4) . . ?
C12 C11 H11 119.2 . . ?
C11 C12 H12 121.1 . . ?
C11 C12 C13 117.8(4) . . ?
C13 C12 H12 121.1 . . ?
C8 C13 S1 110.7(3) . . ?
C12 C13 S1 128.5(4) . . ?
C12 C13 C8 120.8(4) . . ?
C15 C14 P1 119.9(3) . . ?
C15 C14 C19 119.1(3) . . ?
C19 C14 P1 121.0(2) . . ?
C14 C15 H15 119.6 . . ?
C16 C15 C14 120.8(3) . . ?
C16 C15 H15 119.6 . . ?
C15 C16 H16 120.0 . . ?
C17 C16 C15 120.0(3) . . ?
C17 C16 H16 120.0 . . ?
C16 C17 H17 120.0 . . ?
C16 C17 C18 120.1(3) . . ?
C18 C17 H17 120.0 . . ?
C17 C18 H18 119.6 . . ?
C17 C18 C19 120.8(3) . . ?
C19 C18 H18 119.6 . . ?
C14 C19 C20 121.1(3) . . ?
C18 C19 C14 119.2(3) . . ?
C18 C19 C20 119.6(3) . . ?
N2 C20 C19 122.6(3) . . ?
N3 C20 N2 115.1(3) . . ?
N3 C20 C19 122.1(3) . . ?
N2 C21 C22 130.7(3) . . ?
N2 C21 C26 107.0(3) . . ?
C26 C21 C22 122.3(3) . . ?
C21 C22 H22 121.9 . . ?
C23 C22 C21 116.2(4) . . ?
C23 C22 H22 121.9 . . ?
C22 C23 H23 118.9 . . ?
C22 C23 C24 122.3(4) . . ?
C24 C23 H23 118.9 . . ?
C23 C24 H24 119.2 . . ?
C25 C24 C23 121.6(3) . . ?
C25 C24 H24 119.2 . . ?
O2 C25 C24 126.5(3) . . ?
O2 C25 C26 116.3(3) . . ?
C24 C25 C26 117.2(4) . . ?
N3 C26 C21 110.0(3) . . ?
N3 C26 C25 129.5(3) . . ?
C21 C26 C25 120.4(3) . . ?
O2 C27 H27A 109.5 . . ?
O2 C27 H27B 109.5 . . ?
O2 C27 H27C 109.5 . . ?
H27A C27 H27B 109.5 . . ?
H27A C27 H27C 109.5 . . ?
H27B C27 H27C 109.5 . . ?
C29 C28 P1 122.8(3) . . ?
C33 C28 P1 117.9(3) . . ?
C33 C28 C29 119.3(3) . . ?
C28 C29 H29 120.0 . . ?
C30 C29 C28 120.1(3) . . ?
C30 C29 H29 120.0 . . ?
C29 C30 H30 119.9 . . ?
C29 C30 C31 120.3(3) . . ?
C31 C30 H30 119.9 . . ?
C30 C31 H31 119.9 . . ?
C32 C31 C30 120.3(4) . . ?
C32 C31 H31 119.9 . . ?
C31 C32 H32 120.2 . . ?
C31 C32 C33 119.7(4) . . ?
C33 C32 H32 120.2 . . ?
C28 C33 C32 120.4(3) . . ?
C28 C33 H33 119.8 . . ?
C32 C33 H33 119.8 . . ?
C35 C34 P1 122.0(3) . . ?
C35 C34 C39 119.6(3) . . ?
C39 C34 P1 118.3(3) . . ?
C34 C35 H35 120.1 . . ?
C34 C35 C36 119.9(4) . . ?
C36 C35 H35 120.1 . . ?
C35 C36 H36 119.9 . . ?
C37 C36 C35 120.1(4) . . ?
C37 C36 H36 119.9 . . ?
C36 C37 H37 119.8 . . ?
C38 C37 C36 120.4(4) . . ?
C38 C37 H37 119.8 . . ?
C37 C38 H38 120.0 . . ?
C37 C38 C39 120.1(4) . . ?
C39 C38 H38 120.0 . . ?
C34 C39 H39 120.1 . . ?
C38 C39 C34 119.8(4) . . ?
C38 C39 H39 120.1 . . ?
Cl1 C41 Cl2 110.3(3) . . ?
Cl1 C41 Cl3 112.2(3) . . ?
Cl1 C41 H41 108.2 . . ?
Cl2 C41 Cl3 109.6(2) . . ?
Cl2 C41 H41 108.2 . . ?
Cl3 C41 H41 108.2 . . ?
C40 O3 H3A 109.5 . . ?
O3 C40 H40A 109.5 . . ?
O3 C40 H40B 109.5 . . ?
O3 C40 H40C 109.5 . . ?
H40A C40 H40B 109.5 . . ?
H40A C40 H40C 109.5 . . ?
H40B C40 H40C 109.5 . . ?

loop_
_geom_bond_atom_site_label_1
_geom_bond_atom_site_label_2
_geom_bond_distance
_geom_bond_site_symmetry_2
_geom_bond_publ_flag
Pt1 O1 2.171(2) . ?
Pt1 N1 2.027(3) . ?
Pt1 N2 1.997(3) . ?
Pt1 C1 1.968(4) . ?
S1 C7 1.720(4) . ?
S1 C13 1.729(5) . ?
P1 O1 1.536(2) . ?
P1 C14 1.813(3) . ?
P1 C28 1.788(3) . ?
P1 C34 1.799(3) . ?
O2 C25 1.362(5) . ?
O2 C27 1.433(5) . ?
N1 C7 1.334(5) . ?
N1 C8 1.389(5) . ?
N2 C20 1.361(4) . ?
N2 C21 1.382(4) . ?
N3 C20 1.333(4) . ?
N3 C26 1.383(4) . ?
C1 C2 1.390(5) . ?
C1 C6 1.427(5) . ?
C2 H2 0.9300 . ?
C2 C3 1.390(6) . ?
C3 H3 0.9300 . ?
C3 C4 1.400(7) . ?
C4 H4 0.9300 . ?
C4 C5 1.367(7) . ?
C5 H5 0.9300 . ?
C5 C6 1.387(5) . ?
C6 C7 1.440(5) . ?
C8 C9 1.393(6) . ?
C8 C13 1.408(6) . ?
C9 H9 0.9300 . ?
C9 C10 1.375(6) . ?
C10 H10 0.9300 . ?
C10 C11 1.392(7) . ?
C11 H11 0.9300 . ?
C11 C12 1.373(7) . ?
C12 H12 0.9300 . ?
C12 C13 1.399(6) . ?
C14 C15 1.394(5) . ?
C14 C19 1.407(5) . ?
C15 H15 0.9300 . ?
C15 C16 1.388(5) . ?
C16 H16 0.9300 . ?
C16 C17 1.377(5) . ?
C17 H17 0.9300 . ?
C17 C18 1.385(5) . ?
C18 H18 0.9300 . ?
C18 C19 1.395(5) . ?
C19 C20 1.472(4) . ?
C21 C22 1.409(5) . ?
C21 C26 1.395(5) . ?
C22 H22 0.9300 . ?
C22 C23 1.378(5) . ?
C23 H23 0.9300 . ?
C23 C24 1.401(6) . ?
C24 H24 0.9300 . ?
C24 C25 1.386(5) . ?
C25 C26 1.410(5) . ?
C27 H27A 0.9600 . ?
C27 H27B 0.9600 . ?
C27 H27C 0.9600 . ?
C28 C29 1.398(5) . ?
C28 C33 1.386(5) . ?
C29 H29 0.9300 . ?
C29 C30 1.377(5) . ?
C30 H30 0.9300 . ?
C30 C31 1.382(6) . ?
C31 H31 0.9300 . ?
C31 C32 1.382(6) . ?
C32 H32 0.9300 . ?
C32 C33 1.389(6) . ?
C33 H33 0.9300 . ?
C34 C35 1.377(5) . ?
C34 C39 1.399(5) . ?
C35 H35 0.9300 . ?
C35 C36 1.388(5) . ?
C36 H36 0.9300 . ?
C36 C37 1.380(7) . ?
C37 H37 0.9300 . ?
C37 C38 1.365(7) . ?
C38 H38 0.9300 . ?
C38 C39 1.385(6) . ?
C39 H39 0.9300 . ?
Cl1 C41 1.754(5) . ?
Cl2 C41 1.755(5) . ?
Cl3 C41 1.758(5) . ?
C41 H41 0.9800 . ?
O3 H3A 0.8200 . ?
O3 C40 1.395(5) . ?
C40 H40A 0.9600 . ?
C40 H40B 0.9600 . ?
C40 H40C 0.9600 . ?

loop_
_geom_torsion_atom_site_label_1
_geom_torsion_atom_site_label_2
_geom_torsion_atom_site_label_3
_geom_torsion_atom_site_label_4
_geom_torsion
_geom_torsion_site_symmetry_1
_geom_torsion_site_symmetry_2
_geom_torsion_site_symmetry_3
_geom_torsion_site_symmetry_4
_geom_torsion_publ_flag
Pt1 N1 C7 S1 -179.03(15) . . . . ?
Pt1 N1 C7 C6 -0.2(4) . . . . ?
Pt1 N1 C8 C9 -1.7(6) . . . . ?
Pt1 N1 C8 C13 177.4(3) . . . . ?
Pt1 N2 C20 N3 171.0(2) . . . . ?
Pt1 N2 C20 C19 -13.4(4) . . . . ?
Pt1 N2 C21 C22 7.9(5) . . . . ?
Pt1 N2 C21 C26 -171.9(2) . . . . ?
Pt1 C1 C2 C3 171.7(3) . . . . ?
Pt1 C1 C6 C5 -173.0(3) . . . . ?
Pt1 C1 C6 C7 6.9(4) . . . . ?
P1 C14 C15 C16 -178.8(3) . . . . ?
P1 C14 C19 C18 176.6(3) . . . . ?
P1 C14 C19 C20 0.2(4) . . . . ?
P1 C28 C29 C30 179.1(3) . . . . ?
P1 C28 C33 C32 -179.1(3) . . . . ?
P1 C34 C35 C36 -177.1(4) . . . . ?
P1 C34 C39 C38 176.1(3) . . . . ?
O1 P1 C14 C15 -106.8(3) . . . . ?
O1 P1 C14 C19 75.0(3) . . . . ?
O1 P1 C28 C29 -152.5(3) . . . . ?
O1 P1 C28 C33 26.2(3) . . . . ?
O1 P1 C34 C35 -142.4(3) . . . . ?
O1 P1 C34 C39 39.9(3) . . . . ?
O2 C25 C26 N3 1.2(5) . . . . ?
O2 C25 C26 C21 -177.0(3) . . . . ?
N1 C8 C9 C10 178.9(4) . . . . ?
N1 C8 C13 S1 -0.3(4) . . . . ?
N1 C8 C13 C12 179.9(4) . . . . ?
N2 C21 C22 C23 179.3(3) . . . . ?
N2 C21 C26 N3 -0.2(4) . . . . ?
N2 C21 C26 C25 178.2(3) . . . . ?
C1 C2 C3 C4 0.5(7) . . . . ?
C1 C6 C7 S1 174.3(3) . . . . ?
C1 C6 C7 N1 -4.4(4) . . . . ?
C2 C1 C6 C5 0.6(5) . . . . ?
C2 C1 C6 C7 -179.4(3) . . . . ?
C2 C3 C4 C5 0.1(7) . . . . ?
C3 C4 C5 C6 -0.2(7) . . . . ?
C4 C5 C6 C1 -0.1(6) . . . . ?
C4 C5 C6 C7 179.9(4) . . . . ?
C5 C6 C7 S1 -5.8(5) . . . . ?
C5 C6 C7 N1 175.5(3) . . . . ?
C6 C1 C2 C3 -0.8(6) . . . . ?
C7 S1 C13 C8 -0.8(3) . . . . ?
C7 S1 C13 C12 178.9(4) . . . . ?
C7 N1 C8 C9 -177.5(3) . . . . ?
C7 N1 C8 C13 1.6(4) . . . . ?
C8 N1 C7 S1 -2.3(4) . . . . ?
C8 N1 C7 C6 176.6(3) . . . . ?
C8 C9 C10 C11 0.8(7) . . . . ?
C9 C8 C13 S1 178.9(3) . . . . ?
C9 C8 C13 C12 -0.9(6) . . . . ?
C9 C10 C11 C12 -0.5(8) . . . . ?
C10 C11 C12 C13 -0.5(8) . . . . ?
C11 C12 C13 S1 -178.6(4) . . . . ?
C11 C12 C13 C8 1.1(7) . . . . ?
C13 S1 C7 N1 1.8(3) . . . . ?
C13 S1 C7 C6 -176.9(3) . . . . ?
C13 C8 C9 C10 -0.1(6) . . . . ?
C14 P1 O1 Pt1 -36.6(2) . . . . ?
C14 P1 C28 C29 -26.5(3) . . . . ?
C14 P1 C28 C33 152.2(3) . . . . ?
C14 P1 C34 C35 95.3(3) . . . . ?
C14 P1 C34 C39 -82.5(3) . . . . ?
C14 C15 C16 C17 2.2(6) . . . . ?
C14 C19 C20 N2 -51.4(4) . . . . ?
C14 C19 C20 N3 123.8(3) . . . . ?
C15 C14 C19 C18 -1.5(5) . . . . ?
C15 C14 C19 C20 -177.9(3) . . . . ?
C15 C16 C17 C18 -1.5(6) . . . . ?
C16 C17 C18 C19 -0.7(6) . . . . ?
C17 C18 C19 C14 2.2(5) . . . . ?
C17 C18 C19 C20 178.7(3) . . . . ?
C18 C19 C20 N2 132.2(3) . . . . ?
C18 C19 C20 N3 -52.6(5) . . . . ?
C19 C14 C15 C16 -0.7(5) . . . . ?
C20 N2 C21 C22 -179.1(3) . . . . ?
C20 N2 C21 C26 1.2(3) . . . . ?
C20 N3 C26 C21 -0.9(3) . . . . ?
C20 N3 C26 C25 -179.1(3) . . . . ?
C21 N2 C20 N3 -1.9(4) . . . . ?
C21 N2 C20 C19 173.7(3) . . . . ?
C21 C22 C23 C24 2.2(5) . . . . ?
C22 C21 C26 N3 180.0(3) . . . . ?
C22 C21 C26 C25 -1.5(5) . . . . ?
C22 C23 C24 C25 -1.0(6) . . . . ?
C23 C24 C25 O2 178.1(3) . . . . ?
C23 C24 C25 C26 -1.5(5) . . . . ?
C24 C25 C26 N3 -179.1(3) . . . . ?
C24 C25 C26 C21 2.8(5) . . . . ?
C26 N3 C20 N2 1.7(4) . . . . ?
C26 N3 C20 C19 -173.8(3) . . . . ?
C26 C21 C22 C23 -1.0(5) . . . . ?
C27 O2 C25 C24 -11.1(5) . . . . ?
C27 O2 C25 C26 168.6(3) . . . . ?
C28 P1 O1 Pt1 86.00(17) . . . . ?
C28 P1 C14 C15 127.5(3) . . . . ?
C28 P1 C14 C19 -50.6(3) . . . . ?
C28 P1 C34 C35 -20.0(4) . . . . ?
C28 P1 C34 C39 162.3(3) . . . . ?
C28 C29 C30 C31 -0.9(5) . . . . ?
C29 C28 C33 C32 -0.3(5) . . . . ?
C29 C30 C31 C32 1.4(6) . . . . ?
C30 C31 C32 C33 -1.4(6) . . . . ?
C31 C32 C33 C28 0.8(6) . . . . ?
C33 C28 C29 C30 0.4(5) . . . . ?
C34 P1 O1 Pt1 -154.74(15) . . . . ?
C34 P1 C14 C15 11.8(3) . . . . ?
C34 P1 C14 C19 -166.3(3) . . . . ?
C34 P1 C28 C29 88.4(3) . . . . ?
C34 P1 C28 C33 -92.9(3) . . . . ?
C34 C35 C36 C37 0.9(7) . . . . ?
C35 C34 C39 C38 -1.7(6) . . . . ?
C35 C36 C37 C38 -1.2(8) . . . . ?
C36 C37 C38 C39 0.0(7) . . . . ?
C37 C38 C39 C34 1.4(7) . . . . ?
C39 C34 C35 C36 0.6(6) . . . . ?
